data_4130775
loop_
_publ_author_name
'Cernijenko, Artiom'
'Risgaard, Rune'
'Baran, Phil S.'

_publ_section_title
;
 11-Step Total Synthesis of (-)-Maoecrystal V.
;
_journal_issue 30
_journal_name_full 'Journal of the American Chemical Society'
_journal_page_first 9425
_journal_page_last 9428
_journal_paper_doi 10.1021/jacs.6b06623
_journal_volume 138
_journal_year 2016
_chemical_absolute_configuration ad
_chemical_formula_moiety 'C19 H26 O3 Si'
_chemical_formula_sum 'C19 H26 O3 Si'
_chemical_formula_weight 330.49
_space_group_crystal_system monoclinic
_space_group_IT_number 4
_space_group_name_Hall 'P 2yb'
_space_group_name_H-M_alt 'P 1 21 1'
_atom_sites_solution_hydrogens geom
_atom_sites_solution_primary direct
_atom_sites_solution_secondary difmap
_audit_creation_date 2015-02-17
_audit_creation_method
;
Olex2 1.2-beta
(compiled 2015.01.26 svn.r3150 for OlexSys, GUI svn.r4998)
;
_cell_angle_alpha 90
_cell_angle_beta 101.993(6)
_cell_angle_gamma 90
_cell_formula_units_Z 2
_cell_length_a 10.0283(14)
_cell_length_b 6.7122(9)
_cell_length_c 14.1747(19)
_cell_measurement_reflns_used 9874
_cell_measurement_temperature 100
_cell_measurement_theta_max 68.352
_cell_measurement_theta_min 3.188
_cell_volume 933.3(2)
_computing_cell_refinement 'SAINT v8.34A (Bruker, 2013)'
_computing_data_collection 'APEX2 v2013.6-2 (Bruker, 2013)'
_computing_data_reduction 'SAINT v8.34A (Bruker, 2013)'
_computing_molecular_graphics 'Olex2 (Dolomanov et al., 2009)'
_computing_publication_material 'Olex2 (Dolomanov et al., 2009)'
_computing_structure_refinement 'ShelXL (Sheldrick, 2008)'
_computing_structure_solution 'XT (Sheldrick, 2008)'
_diffrn_ambient_temperature 100.0
_diffrn_detector 'Bruker APEX-II CCD'
_diffrn_detector_area_resol_mean 7.9
_diffrn_detector_type 'CCD Area Detector'
_diffrn_measured_fraction_theta_full 0.994
_diffrn_measured_fraction_theta_max 0.992
_diffrn_measurement_device 'Kappa Four-Circle Diffractometer'
_diffrn_measurement_device_type 'Bruker X8 APEX II Cu'
_diffrn_measurement_method '\w and \f scans'
_diffrn_radiation_monochromator 'Double Bounce Multilayer Mirrors'
_diffrn_radiation_probe x-ray
_diffrn_radiation_type CuK\a
_diffrn_radiation_wavelength 1.54178
_diffrn_reflns_av_R_equivalents 0.0265
_diffrn_reflns_av_unetI/netI 0.0154
_diffrn_reflns_Laue_measured_fraction_full 0.994
_diffrn_reflns_Laue_measured_fraction_max 0.992
_diffrn_reflns_limit_h_max 12
_diffrn_reflns_limit_h_min -11
_diffrn_reflns_limit_k_max 7
_diffrn_reflns_limit_k_min -8
_diffrn_reflns_limit_l_max 17
_diffrn_reflns_limit_l_min -16
_diffrn_reflns_number 24190
_diffrn_reflns_point_group_measured_fraction_full 0.984
_diffrn_reflns_point_group_measured_fraction_max 0.981
_diffrn_reflns_theta_full 68.000
_diffrn_reflns_theta_max 68.346
_diffrn_reflns_theta_min 3.187
_diffrn_source 'Micro Focus Rotating Anode'
_diffrn_source_type 'Bruker FR-591'
_diffrn_standards_number 0
_exptl_absorpt_coefficient_mu 1.202
_exptl_absorpt_correction_T_max 0.1665
_exptl_absorpt_correction_T_min 0.0631
_exptl_absorpt_correction_type multi-scan
_exptl_absorpt_process_details
;
SADABS-2014/4 (Bruker,2014/4) was used for absorption correction.
wR2(int) was 0.1257 before and 0.0458 after correction.
The Ratio of minimum to maximum transmission is 0.3790.
The \l/2 correction factor is 0.00150.
;
_exptl_crystal_colour Colorless
_exptl_crystal_colour_primary Colorless
_exptl_crystal_density_diffrn 1.176
_exptl_crystal_description Block
_exptl_crystal_F_000 356
_exptl_crystal_size_max 0.153
_exptl_crystal_size_mid 0.075
_exptl_crystal_size_min 0.033
_refine_diff_density_max 0.220
_refine_diff_density_min -0.113
_refine_diff_density_rms 0.030
_refine_ls_abs_structure_details
;
 Flack x determined using 1458 quotients [(I+)-(I-)]/[(I+)+(I-)]
 (Parsons, Flack and Wagner, Acta Cryst. B69 (2013) 249-259).
;
_refine_ls_abs_structure_Flack -0.001(10)
_refine_ls_extinction_method none
_refine_ls_goodness_of_fit_ref 1.043
_refine_ls_hydrogen_treatment constr
_refine_ls_matrix_type full
_refine_ls_number_parameters 211
_refine_ls_number_reflns 3355
_refine_ls_number_restraints 1
_refine_ls_restrained_S_all 1.043
_refine_ls_R_factor_all 0.0286
_refine_ls_R_factor_gt 0.0280
_refine_ls_shift/su_max 0.000
_refine_ls_shift/su_mean 0.000
_refine_ls_structure_factor_coef Fsqd
_refine_ls_weighting_details 'w=1/[\s^2^(Fo^2^)+(0.0424P)^2^+0.1548P] where P=(Fo^2^+2Fc^2^)/3'
_refine_ls_weighting_scheme calc
_refine_ls_wR_factor_gt 0.0730
_refine_ls_wR_factor_ref 0.0746
_reflns_Friedel_coverage 0.811
_reflns_Friedel_fraction_full 0.973
_reflns_Friedel_fraction_max 0.968
_reflns_number_gt 3294
_reflns_number_total 3355
_reflns_threshold_expression 'I > 2\s(I)'
_cod_data_source_file ja6b06623_si_011.cif
_cod_data_source_block Baran497
_cod_depositor_comments
;
The following automatic conversions were performed:

data item '_diffrn_radiation_probe' value 'X-ray' was changed to
'x-ray' in accordance with the
/home/saulius/struct/COD-crude-data/automatic-downloads/DataCite-retrospective/ACS/depositions/lib/dictionaries/cif_core.dic
dictionary named 'cif_core.dic' version 2.4.2 last updated on
2011-04-26.

Automatic conversion script
Id: cif_fix_values 6909 2019-04-08 15:41:33Z antanas 
;
_cod_database_code 4130775
_shelx_space_group_comment
;
The symmetry employed for this shelxl refinement is uniquely defined
by the following loop, which should always be used as a source of
symmetry information in preference to the above space-group names.
They are only intended as comments.
;
_shelx_estimated_absorpt_t_max 0.961
_shelx_estimated_absorpt_t_min 0.838
_olex2_refinement_description
;
1. Fixed Uiso
 At 1.2 times of:
  All C(H) groups, All C(H,H) groups
 At 1.5 times of:
  All C(H,H,H) groups
2.a Ternary CH refined with riding coordinates:
 C3(H3), C6(H6)
2.b Secondary CH2 refined with riding coordinates:
 C1(H1A,H1B), C4(H4A,H4B), C7(H7A,H7B), C8(H8A,H8B)
2.c Aromatic/amide H refined with riding coordinates:
 C12(H12), C13(H13), C14(H14), C15(H15), C16(H16)
2.d X=CH2 refined with riding coordinates:
 C9(H9A,H9B)
2.e Idealised Me refined as rotating group:
 C17(H17A,H17B,H17C), C18(H18A,H18B,H18C), C19(H19A,H19B,H19C)
;
_shelx_shelxl_version_number 2014/7
_olex2_submission_special_instructions 'No special instructions were received'

loop_
_space_group_symop_operation_xyz
'x, y, z'
'-x, y+1/2, -z'

loop_
_atom_site_label
_atom_site_type_symbol
_atom_site_fract_x
_atom_site_fract_y
_atom_site_fract_z
_atom_site_U_iso_or_equiv
_atom_site_adp_type
_atom_site_occupancy
_atom_site_site_symmetry_order
_atom_site_calc_flag
_atom_site_refinement_flags_posn
Si1 Si 0.23862(6) 0.78212(10) 0.41781(4) 0.04255(17) Uani 1 1 d .
O1 O 0.66239(15) 0.6510(3) 0.80606(12) 0.0491(4) Uani 1 1 d .
O2 O 0.59505(14) 0.3344(2) 0.90449(10) 0.0364(3) Uani 1 1 d .
O3 O 0.65091(17) 0.5621(3) 1.02224(11) 0.0472(4) Uani 1 1 d .
C1 C 0.1585(2) 0.6798(4) 0.51704(15) 0.0405(5) Uani 1 1 d .
H1A H 0.0596 0.7092 0.5014 0.049 Uiso 1 1 calc R
H1B H 0.1693 0.5332 0.5191 0.049 Uiso 1 1 calc R
C2 C 0.21889(19) 0.7639(4) 0.61572(14) 0.0358(4) Uani 1 1 d .
C3 C 0.3323(2) 0.6419(3) 0.67623(14) 0.0341(4) Uani 1 1 d .
H3 H 0.3850 0.5794 0.6313 0.041 Uiso 1 1 calc R
C4 C 0.43362(19) 0.7665(4) 0.75036(14) 0.0375(4) Uani 1 1 d .
H4A H 0.4757 0.8705 0.7165 0.045 Uiso 1 1 calc R
H4B H 0.3846 0.8331 0.7954 0.045 Uiso 1 1 calc R
C5 C 0.5427(2) 0.6326(3) 0.80581(15) 0.0375(5) Uani 1 1 d .
C6 C 0.4874(2) 0.4637(3) 0.85790(15) 0.0350(4) Uani 1 1 d .
H6 H 0.4402 0.5206 0.9074 0.042 Uiso 1 1 calc R
C7 C 0.3865(2) 0.3401(3) 0.78649(15) 0.0373(5) Uani 1 1 d .
H7A H 0.3449 0.2380 0.8217 0.045 Uiso 1 1 calc R
H7B H 0.4350 0.2707 0.7419 0.045 Uiso 1 1 calc R
C8 C 0.2747(2) 0.4729(3) 0.72864(15) 0.0364(5) Uani 1 1 d .
H8A H 0.2205 0.5309 0.7728 0.044 Uiso 1 1 calc R
H8B H 0.2127 0.3903 0.6807 0.044 Uiso 1 1 calc R
C9 C 0.1736(2) 0.9315(4) 0.64676(16) 0.0449(5) Uani 1 1 d .
H9A H 0.1013 1.0024 0.6068 0.054 Uiso 1 1 calc R
H9B H 0.2134 0.9810 0.7090 0.054 Uiso 1 1 calc R
C10 C 0.6718(2) 0.4045(3) 0.98737(14) 0.0361(5) Uani 1 1 d .
C11 C 0.7821(2) 0.2630(4) 1.03004(13) 0.0359(4) Uani 1 1 d .
C12 C 0.8859(2) 0.3343(3) 1.10386(15) 0.0393(5) Uani 1 1 d .
H12 H 0.8829 0.4674 1.1262 0.047 Uiso 1 1 calc R
C13 C 0.9929(2) 0.2113(4) 1.14431(16) 0.0442(6) Uani 1 1 d .
H13 H 1.0649 0.2607 1.1931 0.053 Uiso 1 1 calc R
C14 C 0.9950(2) 0.0168(4) 1.11373(16) 0.0464(6) Uani 1 1 d .
H14 H 1.0684 -0.0679 1.1419 0.056 Uiso 1 1 calc R
C15 C 0.8904(2) -0.0565(4) 1.04194(17) 0.0444(5) Uani 1 1 d .
H15 H 0.8915 -0.1915 1.0221 0.053 Uiso 1 1 calc R
C16 C 0.7848(2) 0.0676(4) 0.99946(15) 0.0397(5) Uani 1 1 d .
H16 H 0.7143 0.0188 0.9494 0.048 Uiso 1 1 calc R
C17 C 0.2018(3) 1.0545(4) 0.40372(19) 0.0514(6) Uani 1 1 d .
H17A H 0.1030 1.0753 0.3860 0.077 Uiso 1 1 calc GR
H17B H 0.2446 1.1085 0.3530 0.077 Uiso 1 1 calc GR
H17C H 0.2384 1.1227 0.4647 0.077 Uiso 1 1 calc GR
C18 C 0.4266(3) 0.7388(4) 0.4479(2) 0.0562(7) Uani 1 1 d .
H18A H 0.4641 0.7891 0.5129 0.084 Uiso 1 1 calc GR
H18B H 0.4693 0.8089 0.4013 0.084 Uiso 1 1 calc GR
H18C H 0.4450 0.5957 0.4454 0.084 Uiso 1 1 calc GR
C19 C 0.1672(4) 0.6454(5) 0.30370(19) 0.0675(8) Uani 1 1 d .
H19A H 0.1808 0.5019 0.3143 0.101 Uiso 1 1 calc GR
H19B H 0.2138 0.6889 0.2530 0.101 Uiso 1 1 calc GR
H19C H 0.0695 0.6737 0.2839 0.101 Uiso 1 1 calc GR

loop_
_atom_site_aniso_label
_atom_site_aniso_U_11
_atom_site_aniso_U_22
_atom_site_aniso_U_33
_atom_site_aniso_U_23
_atom_site_aniso_U_13
_atom_site_aniso_U_12
Si1 0.0532(3) 0.0392(3) 0.0349(3) 0.0041(3) 0.0083(2) -0.0030(3)
O1 0.0329(8) 0.0584(10) 0.0544(9) 0.0101(8) 0.0054(7) -0.0018(7)
O2 0.0369(7) 0.0380(8) 0.0324(7) 0.0000(6) 0.0027(6) 0.0049(6)
O3 0.0498(9) 0.0468(9) 0.0413(8) -0.0097(7) 0.0005(7) 0.0112(7)
C1 0.0398(11) 0.0411(12) 0.0377(11) 0.0052(9) 0.0013(8) -0.0047(9)
C2 0.0341(9) 0.0386(11) 0.0343(9) 0.0062(10) 0.0060(8) -0.0025(9)
C3 0.0349(10) 0.0352(11) 0.0322(10) -0.0006(8) 0.0070(8) 0.0006(9)
C4 0.0351(10) 0.0362(11) 0.0396(10) 0.0008(10) 0.0038(8) -0.0027(9)
C5 0.0365(11) 0.0392(12) 0.0357(11) -0.0041(9) 0.0053(8) -0.0009(9)
C6 0.0327(10) 0.0382(11) 0.0331(10) 0.0009(8) 0.0049(8) 0.0051(9)
C7 0.0390(10) 0.0370(11) 0.0341(10) 0.0035(8) 0.0035(8) -0.0011(8)
C8 0.0352(10) 0.0390(11) 0.0338(10) 0.0021(8) 0.0043(8) -0.0038(9)
C9 0.0436(12) 0.0470(13) 0.0414(12) 0.0039(10) 0.0029(9) 0.0077(10)
C10 0.0353(10) 0.0413(12) 0.0315(10) 0.0003(9) 0.0067(8) -0.0001(9)
C11 0.0356(10) 0.0426(11) 0.0312(9) 0.0034(9) 0.0109(7) 0.0035(10)
C12 0.0402(11) 0.0446(13) 0.0336(10) 0.0044(8) 0.0089(8) -0.0005(9)
C13 0.0362(11) 0.0585(15) 0.0369(11) 0.0067(10) 0.0051(9) 0.0007(10)
C14 0.0416(11) 0.0571(15) 0.0423(13) 0.0144(11) 0.0132(9) 0.0123(10)
C15 0.0510(13) 0.0421(12) 0.0436(12) 0.0060(10) 0.0180(10) 0.0095(10)
C16 0.0415(11) 0.0447(12) 0.0348(11) 0.0011(9) 0.0120(9) 0.0026(10)
C17 0.0644(15) 0.0435(13) 0.0489(13) 0.0093(11) 0.0177(11) 0.0011(12)
C18 0.0601(15) 0.0547(17) 0.0597(15) 0.0096(12) 0.0263(12) 0.0038(12)
C19 0.107(2) 0.0533(16) 0.0382(13) 0.0025(12) 0.0054(14) -0.0084(16)

loop_
_atom_type_symbol
_atom_type_description
_atom_type_scat_dispersion_real
_atom_type_scat_dispersion_imag
_atom_type_scat_source
C C 0.0181 0.0091 'International Tables Vol C Tables 4.2.6.8 and 6.1.1.4'
H H 0.0000 0.0000 'International Tables Vol C Tables 4.2.6.8 and 6.1.1.4'
O O 0.0492 0.0322 'International Tables Vol C Tables 4.2.6.8 and 6.1.1.4'
Si Si 0.2541 0.3302 'International Tables Vol C Tables 4.2.6.8 and 6.1.1.4'

loop_
_geom_angle_atom_site_label_1
_geom_angle_atom_site_label_2
_geom_angle_atom_site_label_3
_geom_angle
C17 Si1 C1 109.28(11)
C18 Si1 C1 109.81(11)
C18 Si1 C17 110.17(13)
C18 Si1 C19 107.99(15)
C19 Si1 C1 108.68(13)
C19 Si1 C17 110.88(13)
C10 O2 C6 115.39(16)
Si1 C1 H1A 108.8
Si1 C1 H1B 108.8
H1A C1 H1B 107.7
C2 C1 Si1 113.71(15)
C2 C1 H1A 108.8
C2 C1 H1B 108.8
C1 C2 C3 115.53(19)
C9 C2 C1 121.7(2)
C9 C2 C3 122.74(19)
C2 C3 H3 107.5
C2 C3 C4 113.74(18)
C2 C3 C8 111.10(16)
C4 C3 H3 107.5
C8 C3 H3 107.5
C8 C3 C4 109.35(17)
C3 C4 H4A 109.7
C3 C4 H4B 109.7
H4A C4 H4B 108.2
C5 C4 C3 109.62(19)
C5 C4 H4A 109.7
C5 C4 H4B 109.7
O1 C5 C4 123.7(2)
O1 C5 C6 122.6(2)
C4 C5 C6 113.59(17)
O2 C6 C5 111.04(16)
O2 C6 H6 109.2
O2 C6 C7 108.05(16)
C5 C6 H6 109.2
C5 C6 C7 110.08(17)
C7 C6 H6 109.2
C6 C7 H7A 109.5
C6 C7 H7B 109.5
C6 C7 C8 110.57(17)
H7A C7 H7B 108.1
C8 C7 H7A 109.5
C8 C7 H7B 109.5
C3 C8 H8A 109.1
C3 C8 H8B 109.1
C7 C8 C3 112.48(17)
C7 C8 H8A 109.1
C7 C8 H8B 109.1
H8A C8 H8B 107.8
C2 C9 H9A 120.0
C2 C9 H9B 120.0
H9A C9 H9B 120.0
O2 C10 C11 111.90(18)
O3 C10 O2 123.22(19)
O3 C10 C11 124.88(19)
C12 C11 C10 117.5(2)
C16 C11 C10 122.63(19)
C16 C11 C12 119.9(2)
C11 C12 H12 120.0
C13 C12 C11 120.0(2)
C13 C12 H12 120.0
C12 C13 H13 120.1
C14 C13 C12 119.8(2)
C14 C13 H13 120.1
C13 C14 H14 119.8
C13 C14 C15 120.5(2)
C15 C14 H14 119.8
C14 C15 H15 120.1
C16 C15 C14 119.9(2)
C16 C15 H15 120.1
C11 C16 H16 120.1
C15 C16 C11 119.8(2)
C15 C16 H16 120.1
Si1 C17 H17A 109.5
Si1 C17 H17B 109.5
Si1 C17 H17C 109.5
H17A C17 H17B 109.5
H17A C17 H17C 109.5
H17B C17 H17C 109.5
Si1 C18 H18A 109.5
Si1 C18 H18B 109.5
Si1 C18 H18C 109.5
H18A C18 H18B 109.5
H18A C18 H18C 109.5
H18B C18 H18C 109.5
Si1 C19 H19A 109.5
Si1 C19 H19B 109.5
Si1 C19 H19C 109.5
H19A C19 H19B 109.5
H19A C19 H19C 109.5
H19B C19 H19C 109.5

loop_
_geom_bond_atom_site_label_1
_geom_bond_atom_site_label_2
_geom_bond_distance
Si1 C1 1.888(2)
Si1 C17 1.868(3)
Si1 C18 1.867(3)
Si1 C19 1.868(3)
O1 C5 1.206(3)
O2 C6 1.434(2)
O2 C10 1.348(2)
O3 C10 1.204(3)
C1 H1A 0.9900
C1 H1B 0.9900
C1 C2 1.513(3)
C2 C3 1.515(3)
C2 C9 1.322(3)
C3 H3 1.0000
C3 C4 1.546(3)
C3 C8 1.534(3)
C4 H4A 0.9900
C4 H4B 0.9900
C4 C5 1.505(3)
C5 C6 1.519(3)
C6 H6 1.0000
C6 C7 1.520(3)
C7 H7A 0.9900
C7 H7B 0.9900
C7 C8 1.531(3)
C8 H8A 0.9900
C8 H8B 0.9900
C9 H9A 0.9500
C9 H9B 0.9500
C10 C11 1.488(3)
C11 C12 1.398(3)
C11 C16 1.383(3)
C12 H12 0.9500
C12 C13 1.380(3)
C13 H13 0.9500
C13 C14 1.377(4)
C14 H14 0.9500
C14 C15 1.390(4)
C15 H15 0.9500
C15 C16 1.383(3)
C16 H16 0.9500
C17 H17A 0.9800
C17 H17B 0.9800
C17 H17C 0.9800
C18 H18A 0.9800
C18 H18B 0.9800
C18 H18C 0.9800
C19 H19A 0.9800
C19 H19B 0.9800
C19 H19C 0.9800
